data_2018732
loop_
_publ_author_name
'Wang, Yu-Long'
'Feng, Meng'
'Tao, Xian'
'Tang, Qing-Yun'
'Shen, Ying-Zhong'

_publ_section_title
;
 Two lanthanum(III) complexes containing \h^2^-pyrazolate and
 \h^2^-1,2,4-triazolate ligands: intramolecular
 C---H&#x00B7;&#x00B7;&#x00B7;N/O interactions and coordination geometries
;
_journal_coeditor_code BI3050
_journal_issue 1
_journal_name_full 'Acta Crystallographica Section C'
_journal_page_first 25
_journal_page_last 28
_journal_paper_doi 10.1107/S0108270112049281
_journal_volume 69
_journal_year 2013
_chemical_formula_iupac '[La (C15 H11 N2)3 (C4 H8 O)3] , C4 H8 O'
_chemical_formula_moiety 'C57 H57 La N6 O3, C4 H8 O'
_chemical_formula_sum 'C61 H65 La N6 O4'
_chemical_formula_weight 1085.10
_chemical_name_systematic
;
tris(3,5-diphenylpyrazolato-\k^2^<i>N</i>,<i>N</i>')tris(tetrahydrofuran-
\k<i>O</i>)lanthanum(III) tetrahydrofuran monosolvate
;
_space_group_IT_number 19
_symmetry_cell_setting orthorhombic
_symmetry_space_group_name_Hall 'P 2ac 2ab'
_symmetry_space_group_name_H-M 'P 21 21 21'
_atom_sites_solution_hydrogens geom
_atom_sites_solution_primary direct
_atom_sites_solution_secondary difmap
_audit_creation_method SHELXL97
_cell_angle_alpha 90.00
_cell_angle_beta 90.00
_cell_angle_gamma 90.00
_cell_formula_units_Z 4
_cell_length_a 14.146(3)
_cell_length_b 16.358(3)
_cell_length_c 22.856(5)
_cell_measurement_reflns_used 20820
_cell_measurement_temperature 173(2)
_cell_measurement_theta_max 29.0572
_cell_measurement_theta_min 2.6078
_cell_volume 5288.9(19)
_computing_cell_refinement 'CrystalClear (Rigaku, 2007)'
_computing_data_collection 'CrystalClear (Rigaku, 2007)'
_computing_data_reduction 'CrystalClear (Rigaku, 2007)'
_computing_molecular_graphics
;
SHELXTL (Sheldrick, 2008) and PLATON (Spek, 2009)
;
_computing_publication_material 'SHELXTL (Sheldrick, 2008)'
_computing_structure_refinement 'SHELXL97 (Sheldrick, 2008)'
_computing_structure_solution 'SHELXS97 (Sheldrick, 2008)'
_diffrn_ambient_temperature 173(2)
_diffrn_measured_fraction_theta_full 0.996
_diffrn_measured_fraction_theta_max 0.996
_diffrn_measurement_device_type 'Rigaku Saturn CCD area-detector'
_diffrn_measurement_method \w
_diffrn_radiation_monochromator graphite
_diffrn_radiation_source 'fine-focus sealed tube'
_diffrn_radiation_type MoK\a
_diffrn_radiation_wavelength 0.71073
_diffrn_reflns_av_R_equivalents 0.0308
_diffrn_reflns_av_sigmaI/netI 0.0502
_diffrn_reflns_limit_h_max 17
_diffrn_reflns_limit_h_min -14
_diffrn_reflns_limit_k_max 19
_diffrn_reflns_limit_k_min -17
_diffrn_reflns_limit_l_max 27
_diffrn_reflns_limit_l_min -23
_diffrn_reflns_number 22016
_diffrn_reflns_theta_full 25.35
_diffrn_reflns_theta_max 25.35
_diffrn_reflns_theta_min 3.01
_diffrn_standards_number 0
_exptl_absorpt_coefficient_mu 0.861
_exptl_absorpt_correction_T_max 1.0000
_exptl_absorpt_correction_T_min 0.8110
_exptl_absorpt_correction_type multi-scan
_exptl_absorpt_process_details '(SADABS; Sheldrick, 2003)'
_exptl_crystal_colour colourless
_exptl_crystal_density_diffrn 1.363
_exptl_crystal_density_method 'not measured'
_exptl_crystal_description prism
_exptl_crystal_F_000 2248
_exptl_crystal_size_max 0.20
_exptl_crystal_size_mid 0.20
_exptl_crystal_size_min 0.20
_refine_diff_density_max 0.525
_refine_diff_density_min -0.338
_refine_ls_abs_structure_details 'Flack (1983), <b>with how many Friedel pairs?</b>'
_refine_ls_abs_structure_Flack 0.450(8)
_refine_ls_extinction_method none
_refine_ls_goodness_of_fit_ref 1.031
_refine_ls_hydrogen_treatment constr
_refine_ls_matrix_type full
_refine_ls_number_parameters 670
_refine_ls_number_reflns 9592
_refine_ls_number_restraints 76
_refine_ls_restrained_S_all 1.057
_refine_ls_R_factor_all 0.0309
_refine_ls_R_factor_gt 0.0294
_refine_ls_shift/su_max 0.003
_refine_ls_shift/su_mean 0.000
_refine_ls_structure_factor_coef Fsqd
_refine_ls_weighting_details 'calc w = 1/[\s^2^(Fo^2^)+(0.0219P)^2^] where P=(Fo^2^+2Fc^2^)/3'
_refine_ls_weighting_scheme calc
_refine_ls_wR_factor_gt 0.0530
_refine_ls_wR_factor_ref 0.0539
_reflns_number_gt 9280
_reflns_number_total 9592
_reflns_threshold_expression I>2\s(I)
_cod_data_source_file bi3050.cif
_cod_data_source_block I
_cod_original_cell_volume 5288.8(18)
_cod_database_code 2018732
_cod_database_fobs_code 2018732

loop_
_symmetry_equiv_pos_as_xyz
'x, y, z'
'-x+1/2, -y, z+1/2'
'-x, y+1/2, -z+1/2'
'x+1/2, -y+1/2, -z'

loop_
_atom_site_type_symbol
_atom_site_label
_atom_site_fract_x
_atom_site_fract_y
_atom_site_fract_z
_atom_site_U_iso_or_equiv
_atom_site_adp_type
_atom_site_calc_flag
_atom_site_refinement_flags
_atom_site_occupancy
_atom_site_symmetry_multiplicity
_atom_site_disorder_assembly
_atom_site_disorder_group
C C51 0.4821(3) 0.5595(4) 0.8603(2) 0.0457(15) Uani d PDU 0.900(12) 1 A 1
H H51A 0.4477 0.5877 0.8284 0.055 Uiso calc PR 0.900(12) 1 A 1
H H51B 0.4533 0.5051 0.8670 0.055 Uiso calc PR 0.900(12) 1 A 1
C C51' 0.508(3) 0.5298(11) 0.886(2) 0.0457(15) Uani d PDU 0.100(12) 1 A 2
H H51C 0.5278 0.4886 0.9154 0.055 Uiso calc PR 0.100(12) 1 A 2
H H51D 0.4536 0.5081 0.8637 0.055 Uiso calc PR 0.100(12) 1 A 2
O O4 0.7878(5) 0.9162(6) 0.5183(4) 0.0403(13) Uani d PD 0.82(3) 1 B 1
C C58 0.7538(8) 0.8655(7) 0.4719(5) 0.0460(19) Uani d PD 0.82(3) 1 B 1
H H58A 0.7187 0.8180 0.4876 0.055 Uiso calc PR 0.82(3) 1 B 1
H H58B 0.8067 0.8455 0.4474 0.055 Uiso calc PR 0.82(3) 1 B 1
C C59 0.6893(9) 0.9205(7) 0.4370(3) 0.049(2) Uani d PD 0.82(3) 1 B 1
H H59A 0.6424 0.8883 0.4145 0.058 Uiso calc PR 0.82(3) 1 B 1
H H59B 0.7256 0.9555 0.4097 0.058 Uiso calc PR 0.82(3) 1 B 1
C C60 0.6418(6) 0.9709(8) 0.4844(3) 0.061(2) Uani d PD 0.82(3) 1 B 1
H H60A 0.5795 0.9476 0.4949 0.073 Uiso calc PR 0.82(3) 1 B 1
H H60B 0.6329 1.0282 0.4714 0.073 Uiso calc PR 0.82(3) 1 B 1
C C61 0.7098(7) 0.9665(7) 0.5358(4) 0.0378(15) Uani d PD 0.82(3) 1 B 1
H H61A 0.7323 1.0219 0.5463 0.045 Uiso calc PR 0.82(3) 1 B 1
H H61B 0.6779 0.9424 0.5703 0.045 Uiso calc PR 0.82(3) 1 B 1
O O4' 0.774(2) 0.915(3) 0.5306(13) 0.0403(13) Uani d PD 0.18(3) 1 B 2
C C58' 0.774(4) 0.868(4) 0.476(2) 0.0460(19) Uani d PD 0.18(3) 1 B 2
H H58C 0.7608 0.8092 0.4845 0.055 Uiso calc PR 0.18(3) 1 B 2
H H58D 0.8368 0.8715 0.4571 0.055 Uiso calc PR 0.18(3) 1 B 2
C C59' 0.699(4) 0.904(4) 0.4382(15) 0.049(2) Uani d PD 0.18(3) 1 B 2
H H59C 0.6684 0.8617 0.4135 0.058 Uiso calc PR 0.18(3) 1 B 2
H H59D 0.7246 0.9475 0.4127 0.058 Uiso calc PR 0.18(3) 1 B 2
C C60' 0.629(2) 0.939(3) 0.4823(17) 0.061(2) Uani d PDU 0.18(3) 1 B 2
H H60C 0.5935 0.9857 0.4656 0.073 Uiso calc PR 0.18(3) 1 B 2
H H60D 0.5829 0.8967 0.4952 0.073 Uiso calc PR 0.18(3) 1 B 2
C C61' 0.690(3) 0.966(4) 0.532(2) 0.0378(15) Uani d PDU 0.18(3) 1 B 2
H H61C 0.7077 1.0238 0.5271 0.045 Uiso calc PR 0.18(3) 1 B 2
H H61D 0.6565 0.9591 0.5694 0.045 Uiso calc PR 0.18(3) 1 B 2
La La1 0.785393(12) 0.697118(9) 0.830200(6) 0.01865(5) Uani d . 1 1 . .
O O1 0.76950(16) 0.56576(11) 0.76309(8) 0.0276(5) Uani d . 1 1 . .
O O2 0.62490(14) 0.63184(12) 0.86200(9) 0.0290(5) Uani d . 1 1 A .
O O3 0.92245(14) 0.79929(12) 0.84184(8) 0.0314(5) Uani d U 1 1 . .
N N1 0.80336(16) 0.75407(13) 0.72821(9) 0.0222(6) Uani d . 1 1 . .
N N2 0.70749(18) 0.75172(13) 0.73548(9) 0.0214(5) Uani d . 1 1 . .
N N3 0.70585(17) 0.81251(13) 0.88287(9) 0.0218(5) Uani d . 1 1 . .
N N4 0.75078(16) 0.76888(13) 0.92572(9) 0.0226(6) Uani d . 1 1 . .
N N5 0.86087(17) 0.58898(14) 0.89163(10) 0.0225(5) Uani d . 1 1 . .
N N6 0.92837(17) 0.60699(14) 0.85064(10) 0.0204(6) Uani d . 1 1 . .
C C1 0.9965(2) 0.79272(18) 0.68646(12) 0.0277(7) Uani d . 1 1 . .
H H1 0.9872 0.7971 0.7275 0.033 Uiso calc R 1 1 . .
C C2 1.0870(2) 0.79866(18) 0.66337(13) 0.0308(7) Uani d . 1 1 . .
H H2 1.1391 0.8077 0.6888 0.037 Uiso calc R 1 1 . .
C C3 1.1023(2) 0.7916(2) 0.60413(13) 0.0317(7) Uani d . 1 1 . .
H H3 1.1645 0.7961 0.5887 0.038 Uiso calc R 1 1 . .
C C4 1.0265(2) 0.77800(18) 0.56721(13) 0.0321(8) Uani d . 1 1 . .
H H4 1.0369 0.7721 0.5264 0.039 Uiso calc R 1 1 . .
C C5 0.9358(2) 0.77299(17) 0.58939(13) 0.0274(7) Uani d . 1 1 . .
H H5 0.8841 0.7645 0.5636 0.033 Uiso calc R 1 1 . .
C C6 0.9194(2) 0.78037(16) 0.64970(12) 0.0232(7) Uani d . 1 1 . .
C C7 0.82176(19) 0.77513(15) 0.67219(13) 0.0201(6) Uani d . 1 1 . .
C C8 0.73724(19) 0.78759(16) 0.64280(11) 0.0222(7) Uani d . 1 1 . .
H H8 0.7291 0.8032 0.6031 0.027 Uiso calc R 1 1 . .
C C9 0.6669(2) 0.77233(16) 0.68384(11) 0.0218(7) Uani d . 1 1 . .
C C10 0.5641(2) 0.77465(15) 0.67565(13) 0.0223(6) Uani d . 1 1 . .
C C11 0.5247(2) 0.8027(2) 0.62339(13) 0.0333(7) Uani d . 1 1 . .
H H11 0.5654 0.8217 0.5932 0.040 Uiso calc R 1 1 . .
C C12 0.4281(2) 0.8035(3) 0.61433(15) 0.0448(9) Uani d . 1 1 . .
H H12 0.4031 0.8237 0.5786 0.054 Uiso calc R 1 1 . .
C C13 0.3684(2) 0.7752(2) 0.65695(15) 0.0435(9) Uani d . 1 1 . .
H H13 0.3021 0.7749 0.6506 0.052 Uiso calc R 1 1 . .
C C14 0.4052(2) 0.7469(2) 0.70936(14) 0.0369(8) Uani d . 1 1 . .
H H14 0.3636 0.7271 0.7388 0.044 Uiso calc R 1 1 . .
C C15 0.5015(2) 0.74710(18) 0.71936(13) 0.0287(7) Uani d . 1 1 . .
H H15 0.5256 0.7286 0.7558 0.034 Uiso calc R 1 1 . .
C C16 0.5753(2) 0.91037(17) 0.81623(12) 0.0224(7) Uani d . 1 1 . .
H H16 0.5949 0.8597 0.8000 0.027 Uiso calc R 1 1 . .
C C17 0.5239(2) 0.96445(18) 0.78249(14) 0.0313(8) Uani d . 1 1 . .
H H17 0.5076 0.9506 0.7434 0.038 Uiso calc R 1 1 . .
C C18 0.4960(2) 1.03875(19) 0.80557(14) 0.0339(8) Uani d . 1 1 . .
H H18 0.4611 1.0762 0.7823 0.041 Uiso calc R 1 1 . .
C C19 0.5193(3) 1.05850(19) 0.86273(15) 0.0357(9) Uani d . 1 1 . .
H H19 0.5008 1.1097 0.8786 0.043 Uiso calc R 1 1 . .
C C20 0.5692(2) 1.00383(18) 0.89661(13) 0.0292(7) Uani d . 1 1 . .
H H20 0.5836 1.0173 0.9360 0.035 Uiso calc R 1 1 . .
C C21 0.5989(2) 0.92927(17) 0.87392(12) 0.0220(7) Uani d . 1 1 . .
C C22 0.6536(2) 0.87119(16) 0.90934(12) 0.0215(6) Uani d . 1 1 . .
C C23 0.6644(2) 0.86571(17) 0.96946(12) 0.0237(7) Uani d . 1 1 . .
H H23 0.6360 0.8994 0.9984 0.028 Uiso calc R 1 1 . .
C C24 0.7258(2) 0.80041(17) 0.97836(10) 0.0217(6) Uani d . 1 1 . .
C C25 0.7645(2) 0.76662(16) 1.03296(11) 0.0222(7) Uani d . 1 1 . .
C C26 0.7370(2) 0.79762(19) 1.08712(11) 0.0277(7) Uani d . 1 1 . .
H H26 0.6910 0.8398 1.0890 0.033 Uiso calc R 1 1 . .
C C27 0.7762(2) 0.76741(18) 1.13811(12) 0.0332(7) Uani d . 1 1 . .
H H27 0.7571 0.7893 1.1748 0.040 Uiso calc R 1 1 . .
C C28 0.8431(2) 0.7055(2) 1.13635(12) 0.0337(7) Uani d . 1 1 . .
H H28 0.8704 0.6853 1.1715 0.040 Uiso calc R 1 1 . .
C C29 0.8697(2) 0.67349(18) 1.08276(13) 0.0319(8) Uani d . 1 1 . .
H H29 0.9145 0.6303 1.0811 0.038 Uiso calc R 1 1 . .
C C30 0.8315(2) 0.70402(19) 1.03171(12) 0.0294(7) Uani d . 1 1 . .
H H30 0.8512 0.6821 0.9952 0.035 Uiso calc R 1 1 . .
C C31 0.7372(2) 0.5109(2) 0.97492(14) 0.0354(9) Uani d . 1 1 . .
H H31 0.7121 0.5522 0.9501 0.042 Uiso calc R 1 1 . .
C C32 0.6780(2) 0.4714(2) 1.01429(14) 0.0402(9) Uani d . 1 1 . .
H H32 0.6132 0.4862 1.0166 0.048 Uiso calc R 1 1 . .
C C33 0.7129(3) 0.41100(19) 1.04996(13) 0.0378(8) Uani d . 1 1 . .
H H33 0.6718 0.3825 1.0757 0.045 Uiso calc R 1 1 . .
C C34 0.8074(3) 0.3919(2) 1.04828(14) 0.0404(9) Uani d . 1 1 . .
H H34 0.8320 0.3511 1.0736 0.048 Uiso calc R 1 1 . .
C C35 0.8671(3) 0.43231(18) 1.00952(13) 0.0336(8) Uani d . 1 1 . .
H H35 0.9326 0.4194 1.0093 0.040 Uiso calc R 1 1 . .
C C36 0.8330(2) 0.49096(17) 0.97126(12) 0.0220(7) Uani d . 1 1 . .
C C37 0.8930(2) 0.52735(16) 0.92581(12) 0.0221(7) Uani d . 1 1 . .
C C38 0.9827(2) 0.50520(17) 0.90712(12) 0.0235(7) Uani d . 1 1 . .
H H38 1.0224 0.4643 0.9234 0.028 Uiso calc R 1 1 . .
C C39 1.0026(2) 0.55600(17) 0.85902(13) 0.0231(7) Uani d . 1 1 . .
C C40 1.0836(2) 0.55542(16) 0.81899(12) 0.0231(7) Uani d . 1 1 . .
C C41 1.1576(2) 0.49997(16) 0.82650(14) 0.0271(7) Uani d . 1 1 . .
H H41 1.1564 0.4635 0.8588 0.032 Uiso calc R 1 1 . .
C C42 1.2322(2) 0.49735(19) 0.78776(14) 0.0333(8) Uani d . 1 1 . .
H H42 1.2819 0.4592 0.7936 0.040 Uiso calc R 1 1 . .
C C43 1.2353(2) 0.55001(18) 0.74034(13) 0.0328(8) Uani d . 1 1 . .
H H43 1.2868 0.5483 0.7137 0.039 Uiso calc R 1 1 . .
C C44 1.1625(2) 0.6048(2) 0.73240(14) 0.0335(8) Uani d . 1 1 . .
H H44 1.1638 0.6410 0.6999 0.040 Uiso calc R 1 1 . .
C C45 1.0876(2) 0.60778(19) 0.77117(13) 0.0293(7) Uani d . 1 1 . .
H H45 1.0382 0.6462 0.7651 0.035 Uiso calc R 1 1 . .
C C46 0.8014(3) 0.48449(17) 0.77923(13) 0.0360(9) Uani d . 1 1 . .
H H46A 0.7813 0.4706 0.8195 0.043 Uiso calc R 1 1 . .
H H46B 0.8711 0.4803 0.7767 0.043 Uiso calc R 1 1 . .
C C47 0.7547(3) 0.42933(19) 0.73541(13) 0.0402(9) Uani d . 1 1 . .
H H47A 0.6913 0.4123 0.7491 0.048 Uiso calc R 1 1 . .
H H47B 0.7935 0.3800 0.7283 0.048 Uiso calc R 1 1 . .
C C48 0.7472(2) 0.48106(17) 0.68051(12) 0.0333(8) Uani d . 1 1 . .
H H48A 0.6820 0.4802 0.6649 0.040 Uiso calc R 1 1 . .
H H48B 0.7910 0.4610 0.6499 0.040 Uiso calc R 1 1 . .
C C49 0.7744(3) 0.56677(17) 0.70008(12) 0.0342(8) Uani d . 1 1 . .
H H49A 0.8392 0.5804 0.6869 0.041 Uiso calc R 1 1 . .
H H49B 0.7300 0.6076 0.6838 0.041 Uiso calc R 1 1 . .
C C50 0.5876(2) 0.5524(2) 0.84674(15) 0.0413(9) Uani d D 1 1 . .
H H50A 0.6174 0.5089 0.8706 0.050 Uiso calc R 1 1 A 1
H H50B 0.5982 0.5403 0.8048 0.050 Uiso calc R 1 1 A 1
C C52 0.4830(3) 0.6096(2) 0.91524(15) 0.0445(9) Uani d D 1 1 . .
H H52A 0.5016 0.5766 0.9496 0.053 Uiso calc R 1 1 A 1
H H52B 0.4208 0.6353 0.9227 0.053 Uiso calc R 1 1 A 1
C C53 0.5569(2) 0.6722(2) 0.90024(17) 0.0475(10) Uani d . 1 1 A .
H H53A 0.5277 0.7194 0.8800 0.057 Uiso calc R 1 1 . .
H H53B 0.5884 0.6921 0.9362 0.057 Uiso calc R 1 1 . .
C C54 0.9082(2) 0.88662(17) 0.83397(16) 0.0386(7) Uani d U 1 1 . .
H H54A 0.8557 0.9065 0.8589 0.046 Uiso calc R 1 1 . .
H H54B 0.8937 0.8995 0.7926 0.046 Uiso calc R 1 1 . .
C C55 1.0010(3) 0.9248(2) 0.85231(16) 0.0508(9) Uani d U 1 1 . .
H H55A 0.9917 0.9809 0.8674 0.061 Uiso calc R 1 1 . .
H H55B 1.0465 0.9262 0.8194 0.061 Uiso calc R 1 1 . .
C C56 1.0343(3) 0.8677(2) 0.90017(18) 0.0580(10) Uani d U 1 1 . .
H H56A 1.1042 0.8673 0.9025 0.070 Uiso calc R 1 1 . .
H H56B 1.0084 0.8845 0.9386 0.070 Uiso calc R 1 1 . .
C C57 0.9984(3) 0.7874(2) 0.88324(15) 0.0497(8) Uani d U 1 1 . .
H H57A 1.0496 0.7547 0.8652 0.060 Uiso calc R 1 1 . .
H H57B 0.9750 0.7578 0.9181 0.060 Uiso calc R 1 1 . .

loop_
_atom_site_aniso_label
_atom_site_aniso_U_11
_atom_site_aniso_U_22
_atom_site_aniso_U_33
_atom_site_aniso_U_12
_atom_site_aniso_U_13
_atom_site_aniso_U_23
C51 0.033(2) 0.061(3) 0.042(3) -0.020(2) 0.007(2) -0.006(3)
C51' 0.033(2) 0.061(3) 0.042(3) -0.020(2) 0.007(2) -0.006(3)
O4 0.040(3) 0.0516(14) 0.029(3) 0.010(2) 0.007(2) -0.002(3)
C58 0.059(5) 0.041(2) 0.038(3) -0.003(3) 0.003(3) -0.002(2)
C59 0.064(4) 0.049(6) 0.0322(19) -0.001(3) -0.005(2) -0.003(2)
C60 0.050(3) 0.078(5) 0.054(3) 0.013(4) -0.006(3) -0.020(4)
C61 0.039(4) 0.0407(18) 0.034(2) -0.001(4) 0.002(3) 0.0014(17)
O4' 0.040(3) 0.0516(14) 0.029(3) 0.010(2) 0.007(2) -0.002(3)
C58' 0.059(5) 0.041(2) 0.038(3) -0.003(3) 0.003(3) -0.002(2)
C59' 0.064(4) 0.049(6) 0.0322(19) -0.001(3) -0.005(2) -0.003(2)
C60' 0.050(3) 0.078(5) 0.054(3) 0.013(4) -0.006(3) -0.020(4)
C61' 0.039(4) 0.0407(18) 0.034(2) -0.001(4) 0.002(3) 0.0014(17)
La1 0.01842(8) 0.02096(7) 0.01658(7) 0.00280(8) -0.00025(7) 0.00084(7)
O1 0.0359(14) 0.0258(10) 0.0210(10) 0.0044(10) -0.0012(10) -0.0007(8)
O2 0.0210(12) 0.0304(11) 0.0357(12) -0.0032(10) 0.0035(10) -0.0045(10)
O3 0.0271(11) 0.0266(8) 0.0406(12) -0.0022(10) -0.0063(9) -0.0008(11)
N1 0.0197(15) 0.0242(12) 0.0227(12) 0.0008(11) -0.0007(11) 0.0004(10)
N2 0.0179(13) 0.0234(12) 0.0228(12) -0.0007(12) -0.0006(12) 0.0019(10)
N3 0.0205(13) 0.0252(12) 0.0198(11) 0.0019(13) 0.0001(10) 0.0004(10)
N4 0.0241(14) 0.0247(12) 0.0190(12) 0.0043(10) -0.0027(10) 0.0002(10)
N5 0.0227(14) 0.0236(13) 0.0211(12) 0.0008(11) 0.0004(11) 0.0021(11)
N6 0.0183(13) 0.0232(12) 0.0196(12) 0.0015(11) -0.0006(10) 0.0034(11)
C1 0.0275(17) 0.0285(16) 0.0271(16) -0.0011(15) -0.0019(13) 0.0007(14)
C2 0.0215(15) 0.0321(15) 0.0389(17) 0.0002(14) -0.0010(14) -0.0016(19)
C3 0.0217(17) 0.0334(18) 0.0400(18) 0.0015(15) 0.0077(14) 0.0034(16)
C4 0.0335(19) 0.0354(18) 0.0274(17) 0.0024(15) 0.0056(15) 0.0000(15)
C5 0.0245(18) 0.0300(17) 0.0276(16) -0.0017(14) -0.0004(14) 0.0021(14)
C6 0.0263(17) 0.0177(15) 0.0254(15) 0.0009(12) 0.0002(13) 0.0015(12)
C7 0.0250(15) 0.0172(13) 0.0181(13) -0.0014(11) 0.0001(14) 0.0029(13)
C8 0.0238(17) 0.0248(16) 0.0179(13) -0.0011(13) -0.0015(12) 0.0020(13)
C9 0.0255(17) 0.0175(13) 0.0223(16) 0.0015(12) -0.0035(13) 0.0005(12)
C10 0.0248(16) 0.0181(13) 0.0239(15) 0.0000(12) -0.0007(14) -0.0046(13)
C11 0.0239(17) 0.0397(17) 0.0362(17) 0.0000(18) -0.0042(14) 0.0048(19)
C12 0.034(2) 0.058(2) 0.0422(19) 0.003(2) -0.0127(17) 0.005(2)
C13 0.0192(18) 0.062(2) 0.050(2) 0.0043(16) -0.0030(16) -0.0173(19)
C14 0.0258(19) 0.050(2) 0.0343(19) -0.0052(17) 0.0053(16) -0.0153(17)
C15 0.0280(19) 0.0299(16) 0.0283(17) -0.0025(15) 0.0009(14) -0.0086(14)
C16 0.0220(16) 0.0191(14) 0.0261(16) 0.0007(13) -0.0007(13) 0.0027(13)
C17 0.0291(19) 0.0320(17) 0.0327(18) -0.0006(15) -0.0063(15) 0.0029(15)
C18 0.034(2) 0.0295(17) 0.0382(19) 0.0036(16) -0.0047(16) 0.0117(16)
C19 0.040(2) 0.0238(17) 0.043(2) 0.0080(16) 0.0028(18) 0.0032(16)
C20 0.0322(19) 0.0281(17) 0.0273(16) 0.0045(15) 0.0030(15) -0.0051(14)
C21 0.0161(16) 0.0246(16) 0.0255(16) -0.0005(13) 0.0045(13) 0.0012(13)
C22 0.0214(16) 0.0180(14) 0.0250(15) 0.0013(13) -0.0015(13) -0.0023(13)
C23 0.0238(17) 0.0253(15) 0.0220(15) 0.0019(13) -0.0019(13) -0.0042(13)
C24 0.0211(15) 0.0235(13) 0.0205(13) 0.0014(16) 0.0005(12) -0.0037(13)
C25 0.0259(18) 0.0200(14) 0.0205(14) -0.0022(13) -0.0028(13) -0.0019(12)
C26 0.0278(17) 0.0333(16) 0.0221(14) -0.0003(15) 0.0012(12) -0.0029(15)
C27 0.036(2) 0.0422(17) 0.0209(14) -0.0041(17) -0.0001(16) -0.0042(14)
C28 0.042(2) 0.0367(18) 0.0227(15) -0.0043(18) -0.0083(14) 0.0062(16)
C29 0.036(2) 0.0297(18) 0.0301(17) 0.0007(14) -0.0077(15) 0.0029(14)
C30 0.0370(18) 0.0305(16) 0.0207(14) 0.0006(16) -0.0018(13) -0.0025(15)
C31 0.033(2) 0.0396(19) 0.0333(18) -0.0023(16) 0.0027(16) 0.0104(16)
C32 0.034(2) 0.051(2) 0.0357(19) -0.0033(17) 0.0047(16) 0.0052(18)
C33 0.048(2) 0.0393(18) 0.0260(16) -0.015(2) 0.0080(19) -0.0014(15)
C34 0.061(3) 0.0327(18) 0.0279(17) 0.0013(18) 0.0041(17) 0.0099(15)
C35 0.040(2) 0.0357(18) 0.0251(17) 0.0104(16) 0.0016(16) 0.0069(15)
C36 0.0257(18) 0.0224(15) 0.0181(15) -0.0007(13) 0.0001(13) -0.0044(13)
C37 0.0249(17) 0.0189(14) 0.0226(15) 0.0008(13) -0.0031(13) -0.0002(13)
C38 0.0256(17) 0.0237(15) 0.0212(15) 0.0044(13) -0.0010(13) 0.0029(13)
C39 0.0243(18) 0.0220(15) 0.0231(16) 0.0036(13) -0.0063(14) -0.0009(13)
C40 0.0199(16) 0.0214(14) 0.0279(17) 0.0017(12) -0.0007(13) -0.0036(13)
C41 0.0275(17) 0.0250(14) 0.0287(16) 0.0047(13) -0.0033(16) 0.0025(15)
C42 0.025(2) 0.0324(16) 0.0427(19) 0.0076(15) 0.0000(16) 0.0003(15)
C43 0.028(2) 0.0356(18) 0.0345(18) 0.0021(15) 0.0070(15) -0.0083(15)
C44 0.032(2) 0.0359(18) 0.0324(18) 0.0035(16) 0.0039(16) 0.0056(15)
C45 0.0271(18) 0.0316(17) 0.0291(17) 0.0096(15) 0.0035(14) 0.0060(15)
C46 0.053(3) 0.0236(15) 0.0315(17) 0.0112(17) -0.0095(17) -0.0009(14)
C47 0.053(3) 0.0329(18) 0.0341(18) -0.0016(16) -0.0087(16) -0.0014(15)
C48 0.041(2) 0.0318(16) 0.0267(17) 0.0027(14) -0.0013(14) -0.0069(14)
C49 0.049(2) 0.0326(16) 0.0210(15) -0.0006(17) -0.0022(17) 0.0002(13)
C50 0.044(2) 0.045(2) 0.035(2) -0.0159(18) 0.0084(17) -0.0147(17)
C52 0.034(2) 0.043(2) 0.057(2) -0.0055(17) 0.0098(19) -0.0009(19)
C53 0.028(2) 0.047(2) 0.068(3) -0.0027(16) 0.0152(18) -0.0120(19)
C54 0.0399(10) 0.0325(8) 0.0434(11) 0.0022(8) 0.0011(9) 0.0025(9)
C55 0.0489(11) 0.0494(12) 0.0542(13) -0.0050(9) -0.0013(9) -0.0004(9)
C56 0.0588(13) 0.0554(11) 0.0597(13) -0.0036(9) -0.0051(10) -0.0033(9)
C57 0.0470(11) 0.0512(11) 0.0508(11) 0.0008(9) -0.0162(8) 0.0018(9)

loop_
_atom_type_symbol
_atom_type_description
_atom_type_scat_dispersion_real
_atom_type_scat_dispersion_imag
_atom_type_scat_source
C C 0.0033 0.0016 'International Tables Vol C Tables 4.2.6.8 and 6.1.1.4'
H H 0.0000 0.0000 'International Tables Vol C Tables 4.2.6.8 and 6.1.1.4'
N N 0.0061 0.0033 'International Tables Vol C Tables 4.2.6.8 and 6.1.1.4'
La La -0.2871 2.4523 'International Tables Vol C Tables 4.2.6.8 and 6.1.1.4'
O O 0.0106 0.0060 'International Tables Vol C Tables 4.2.6.8 and 6.1.1.4'

loop_
_geom_angle_atom_site_label_1
_geom_angle_atom_site_label_2
_geom_angle_atom_site_label_3
_geom_angle
C52 C51 C50 101.7(3)
C52 C51 H51A 111.4
C50 C51 H51A 111.4
C52 C51 H51B 111.4
C50 C51 H51B 111.4
H51A C51 H51B 109.3
C50 C51' C52 103.2(8)
C50 C51' H51C 111.1
C52 C51' H51C 111.1
C50 C51' H51D 111.1
C52 C51' H51D 111.1
H51C C51' H51D 109.1
C58 O4 C61 106.3(5)
O4 C58 C59 104.5(6)
O4 C58 H58A 110.8
C59 C58 H58A 110.8
O4 C58 H58B 110.8
C59 C58 H58B 110.8
H58A C58 H58B 108.9
C58 C59 C60 102.3(4)
C58 C59 H59A 111.3
C60 C59 H59A 111.3
C58 C59 H59B 111.3
C60 C59 H59B 111.3
H59A C59 H59B 109.2
C59 C60 C61 104.2(4)
C59 C60 H60A 110.9
C61 C60 H60A 110.9
C59 C60 H60B 110.9
C61 C60 H60B 110.9
H60A C60 H60B 108.9
O4 C61 C60 107.4(4)
O4 C61 H61A 110.2
C60 C61 H61A 110.2
O4 C61 H61B 110.2
C60 C61 H61B 110.2
H61A C61 H61B 108.5
C61' O4' C58' 108.9(11)
O4' C58' C59' 106.3(13)
O4' C58' H58C 110.5
C59' C58' H58C 110.5
O4' C58' H58D 110.5
C59' C58' H58D 110.5
H58C C58' H58D 108.7
C58' C59' C60' 103.1(15)
C58' C59' H59C 111.1
C60' C59' H59C 111.1
C58' C59' H59D 111.1
C60' C59' H59D 111.1
H59C C59' H59D 109.1
C61' C60' C59' 103.5(15)
C61' C60' H60C 111.1
C59' C60' H60C 111.1
C61' C60' H60D 111.1
C59' C60' H60D 111.1
H60C C60' H60D 109.0
O4' C61' C60' 107.1(13)
O4' C61' H61C 110.3
C60' C61' H61C 110.3
O4' C61' H61D 110.3
C60' C61' H61D 110.3
H61C C61' H61D 108.5
N5 La1 N3 117.09(7)
N5 La1 N1 137.53(7)
N3 La1 N1 102.18(7)
N5 La1 N4 85.76(7)
N3 La1 N4 31.55(6)
N1 La1 N4 130.26(7)
N5 La1 N6 31.49(7)
N3 La1 N6 134.81(7)
N1 La1 N6 107.66(7)
N4 La1 N6 105.33(7)
N5 La1 O3 94.57(7)
N3 La1 O3 78.43(7)
N1 La1 O3 77.28(7)
N4 La1 O3 75.82(7)
N6 La1 O3 76.03(7)
N5 La1 N2 153.70(7)
N3 La1 N2 87.17(7)
N1 La1 N2 30.99(7)
N4 La1 N2 118.68(7)
N6 La1 N2 133.75(7)
O3 La1 N2 100.55(7)
N5 La1 O2 85.73(7)
N3 La1 O2 77.53(7)
N1 La1 O2 119.71(7)
N4 La1 O2 77.35(7)
N6 La1 O2 113.74(7)
O3 La1 O2 153.06(6)
N2 La1 O2 90.22(7)
N5 La1 O1 77.73(7)
N3 La1 O1 148.32(7)
N1 La1 O1 76.89(6)
N4 La1 O1 149.38(7)
N6 La1 O1 72.78(7)
O3 La1 O1 130.57(7)
N2 La1 O1 76.08(6)
O2 La1 O1 75.87(6)
C49 O1 C46 104.4(2)
C49 O1 La1 124.39(15)
C46 O1 La1 124.70(15)
C50 O2 C53 108.1(2)
C50 O2 La1 128.13(18)
C53 O2 La1 123.73(17)
C57 O3 C54 108.4(2)
C57 O3 La1 122.74(18)
C54 O3 La1 121.39(17)
C7 N1 N2 108.3(2)
C7 N1 La1 171.48(18)
N2 N1 La1 77.13(13)
C9 N2 N1 107.9(2)
C9 N2 La1 174.13(17)
N1 N2 La1 71.88(13)
C22 N3 N4 107.7(2)
C22 N3 La1 173.6(2)
N4 N3 La1 75.07(13)
C24 N4 N3 108.4(2)
C24 N4 La1 173.70(19)
N3 N4 La1 73.37(13)
C37 N5 N6 108.7(2)
C37 N5 La1 174.3(2)
N6 N5 La1 76.19(14)
C39 N6 N5 108.1(2)
C39 N6 La1 176.61(19)
N5 N6 La1 72.32(14)
C2 C1 C6 120.3(3)
C2 C1 H1 119.9
C6 C1 H1 119.9
C3 C2 C1 120.9(3)
C3 C2 H2 119.5
C1 C2 H2 119.5
C2 C3 C4 119.4(3)
C2 C3 H3 120.3
C4 C3 H3 120.3
C3 C4 C5 120.4(3)
C3 C4 H4 119.8
C5 C4 H4 119.8
C4 C5 C6 120.6(3)
C4 C5 H5 119.7
C6 C5 H5 119.7
C1 C6 C5 118.4(3)
C1 C6 C7 122.1(3)
C5 C6 C7 119.5(3)
N1 C7 C8 109.3(2)
N1 C7 C6 121.7(2)
C8 C7 C6 129.0(3)
C7 C8 C9 105.3(2)
C7 C8 H8 127.4
C9 C8 H8 127.4
N2 C9 C8 109.2(3)
N2 C9 C10 122.5(3)
C8 C9 C10 128.2(3)
C11 C10 C15 117.4(3)
C11 C10 C9 120.9(3)
C15 C10 C9 121.6(3)
C12 C11 C10 121.8(3)
C12 C11 H11 119.1
C10 C11 H11 119.1
C13 C12 C11 120.0(3)
C13 C12 H12 120.0
C11 C12 H12 120.0
C12 C13 C14 119.8(3)
C12 C13 H13 120.1
C14 C13 H13 120.1
C15 C14 C13 120.8(3)
C15 C14 H14 119.6
C13 C14 H14 119.6
C14 C15 C10 120.2(3)
C14 C15 H15 119.9
C10 C15 H15 119.9
C17 C16 C21 120.8(3)
C17 C16 H16 119.6
C21 C16 H16 119.6
C16 C17 C18 120.0(3)
C16 C17 H17 120.0
C18 C17 H17 120.0
C17 C18 C19 119.8(3)
C17 C18 H18 120.1
C19 C18 H18 120.1
C20 C19 C18 120.0(3)
C20 C19 H19 120.0
C18 C19 H19 120.0
C19 C20 C21 121.0(3)
C19 C20 H20 119.5
C21 C20 H20 119.5
C20 C21 C16 118.4(3)
C20 C21 C22 121.4(3)
C16 C21 C22 120.2(3)
N3 C22 C23 109.7(2)
N3 C22 C21 120.0(2)
C23 C22 C21 130.3(3)
C22 C23 C24 105.3(2)
C22 C23 H23 127.4
C24 C23 H23 127.4
N4 C24 C23 109.0(2)
N4 C24 C25 120.9(2)
C23 C24 C25 130.1(2)
C26 C25 C30 118.3(3)
C26 C25 C24 120.9(2)
C30 C25 C24 120.7(2)
C27 C26 C25 120.5(3)
C27 C26 H26 119.8
C25 C26 H26 119.8
C26 C27 C28 120.7(3)
C26 C27 H27 119.7
C28 C27 H27 119.7
C29 C28 C27 119.2(3)
C29 C28 H28 120.4
C27 C28 H28 120.4
C30 C29 C28 120.3(3)
C30 C29 H29 119.8
C28 C29 H29 119.8
C29 C30 C25 121.0(3)
C29 C30 H30 119.5
C25 C30 H30 119.5
C32 C31 C36 121.0(3)
C32 C31 H31 119.5
C36 C31 H31 119.5
C33 C32 C31 120.2(3)
C33 C32 H32 119.9
C31 C32 H32 119.9
C34 C33 C32 119.8(3)
C34 C33 H33 120.1
C32 C33 H33 120.1
C33 C34 C35 120.1(3)
C33 C34 H34 120.0
C35 C34 H34 120.0
C36 C35 C34 121.3(3)
C36 C35 H35 119.4
C34 C35 H35 119.4
C35 C36 C31 117.6(3)
C35 C36 C37 121.7(3)
C31 C36 C37 120.6(3)
N5 C37 C38 108.9(2)
N5 C37 C36 121.0(3)
C38 C37 C36 129.9(3)
C37 C38 C39 105.6(3)
C37 C38 H38 127.2
C39 C38 H38 127.2
N6 C39 C38 108.6(3)
N6 C39 C40 121.4(2)
C38 C39 C40 129.8(3)
C45 C40 C41 117.8(3)
C45 C40 C39 121.2(3)
C41 C40 C39 120.9(3)
C42 C41 C40 121.0(3)
C42 C41 H41 119.5
C40 C41 H41 119.5
C41 C42 C43 120.5(3)
C41 C42 H42 119.8
C43 C42 H42 119.8
C44 C43 C42 119.0(3)
C44 C43 H43 120.5
C42 C43 H43 120.5
C43 C44 C45 120.7(3)
C43 C44 H44 119.6
C45 C44 H44 119.6
C44 C45 C40 121.0(3)
C44 C45 H45 119.5
C40 C45 H45 119.5
O1 C46 C47 104.1(2)
O1 C46 H46A 110.9
C47 C46 H46A 110.9
O1 C46 H46B 110.9
C47 C46 H46B 110.9
H46A C46 H46B 108.9
C46 C47 C48 104.3(2)
C46 C47 H47A 110.9
C48 C47 H47A 110.9
C46 C47 H47B 110.9
C48 C47 H47B 110.9
H47A C47 H47B 108.9
C47 C48 C49 104.7(2)
C47 C48 H48A 110.8
C49 C48 H48A 110.8
C47 C48 H48B 110.8
C49 C48 H48B 110.8
H48A C48 H48B 108.9
O1 C49 C48 105.7(2)
O1 C49 H49A 110.6
C48 C49 H49A 110.6
O1 C49 H49B 110.6
C48 C49 H49B 110.6
H49A C49 H49B 108.7
O2 C50 C51' 110.6(7)
O2 C50 C51 103.8(3)
O2 C50 H50A 111.0
C51 C50 H50A 111.0
O2 C50 H50B 111.0
C51' C50 H50B 130.6
C51 C50 H50B 111.0
H50A C50 H50B 109.0
C51 C52 C53 100.8(3)
C53 C52 C51' 109.2(6)
C51 C52 H52A 111.6
C53 C52 H52A 111.6
C51 C52 H52B 111.6
C53 C52 H52B 111.6
C51' C52 H52B 130.6
H52A C52 H52B 109.4
O2 C53 C52 106.7(3)
O2 C53 H53A 110.4
C52 C53 H53A 110.4
O2 C53 H53B 110.4
C52 C53 H53B 110.4
H53A C53 H53B 108.6
O3 C54 C55 104.5(3)
O3 C54 H54A 110.9
C55 C54 H54A 110.9
O3 C54 H54B 110.9
C55 C54 H54B 110.9
H54A C54 H54B 108.9
C54 C55 C56 102.5(3)
C54 C55 H55A 111.3
C56 C55 H55A 111.3
C54 C55 H55B 111.3
C56 C55 H55B 111.3
H55A C55 H55B 109.2
C57 C56 C55 104.8(3)
C57 C56 H56A 110.8
C55 C56 H56A 110.8
C57 C56 H56B 110.8
C55 C56 H56B 110.8
H56A C56 H56B 108.9
O3 C57 C56 108.1(3)
O3 C57 H57A 110.1
C56 C57 H57A 110.1
O3 C57 H57B 110.1
C56 C57 H57B 110.1
H57A C57 H57B 108.4

loop_
_geom_bond_atom_site_label_1
_geom_bond_atom_site_label_2
_geom_bond_distance
_geom_bond_publ_flag
C51 C52 1.500(5) ?
C51 C50 1.529(5) ?
C51 H51A 0.9900 ?
C51 H51B 0.9900 ?
C51' C50 1.492(10) ?
C51' C52 1.505(10) ?
C51' H51C 0.9900 ?
C51' H51D 0.9900 ?
O4 C58 1.430(7) ?
O4 C61 1.434(6) ?
C58 C59 1.509(8) ?
C58 H58A 0.9900 ?
C58 H58B 0.9900 ?
C59 C60 1.519(6) ?
C59 H59A 0.9900 ?
C59 H59B 0.9900 ?
C60 C61 1.521(7) ?
C60 H60A 0.9900 ?
C60 H60B 0.9900 ?
C61 H61A 0.9900 ?
C61 H61B 0.9900 ?
O4' C61' 1.450(18) ?
O4' C58' 1.457(18) ?
C58' C59' 1.507(19) ?
C58' H58C 0.9900 ?
C58' H58D 0.9900 ?
C59' C60' 1.52(2) ?
C59' H59C 0.9900 ?
C59' H59D 0.9900 ?
C60' C61' 1.491(19) ?
C60' H60C 0.9900 ?
C60' H60D 0.9900 ?
C61' H61C 0.9900 ?
C61' H61D 0.9900 ?
La1 N1 2.523(2) y
La1 N2 2.588(2) y
La1 N3 2.506(2) y
La1 N4 2.527(2) y
La1 N5 2.498(2) y
La1 N6 2.546(2) y
La1 O1 2.6496(19) y
La1 O2 2.612(2) y
La1 O3 2.573(2) y
O1 C49 1.442(3) ?
O1 C46 1.451(3) ?
O2 C50 1.445(3) ?
O2 C53 1.458(4) ?
O3 C57 1.445(4) ?
O3 C54 1.454(3) ?
N1 C7 1.351(3) ?
N1 N2 1.367(3) ?
N2 C9 1.355(3) ?
N3 C22 1.354(3) ?
N3 N4 1.368(3) ?
N4 C24 1.356(3) ?
N5 C37 1.354(3) ?
N5 N6 1.370(3) ?
N6 C39 1.355(4) ?
C1 C2 1.388(4) ?
C1 C6 1.392(4) ?
C1 H1 0.9500 ?
C2 C3 1.376(4) ?
C2 H2 0.9500 ?
C3 C4 1.383(4) ?
C3 H3 0.9500 ?
C4 C5 1.382(4) ?
C4 H4 0.9500 ?
C5 C6 1.403(4) ?
C5 H5 0.9500 ?
C6 C7 1.476(4) ?
C7 C8 1.386(4) ?
C8 C9 1.390(4) ?
C8 H8 0.9500 ?
C9 C10 1.467(4) ?
C10 C11 1.396(4) ?
C10 C15 1.409(4) ?
C11 C12 1.382(4) ?
C11 H11 0.9500 ?
C12 C13 1.370(4) ?
C12 H12 0.9500 ?
C13 C14 1.385(4) ?
C13 H13 0.9500 ?
C14 C15 1.382(4) ?
C14 H14 0.9500 ?
C15 H15 0.9500 ?
C16 C17 1.381(4) ?
C16 C21 1.395(4) ?
C16 H16 0.9500 ?
C17 C18 1.382(4) ?
C17 H17 0.9500 ?
C18 C19 1.385(4) ?
C18 H18 0.9500 ?
C19 C20 1.378(4) ?
C19 H19 0.9500 ?
C20 C21 1.390(4) ?
C20 H20 0.9500 ?
C21 C22 1.469(4) ?
C22 C23 1.386(4) ?
C23 C24 1.391(4) ?
C23 H23 0.9500 ?
C24 C25 1.470(4) ?
C25 C26 1.393(4) ?
C25 C30 1.396(4) ?
C26 C27 1.382(4) ?
C26 H26 0.9500 ?
C27 C28 1.387(4) ?
C27 H27 0.9500 ?
C28 C29 1.384(4) ?
C28 H28 0.9500 ?
C29 C30 1.379(4) ?
C29 H29 0.9500 ?
C30 H30 0.9500 ?
C31 C32 1.388(4) ?
C31 C36 1.397(4) ?
C31 H31 0.9500 ?
C32 C33 1.373(4) ?
C32 H32 0.9500 ?
C33 C34 1.372(5) ?
C33 H33 0.9500 ?
C34 C35 1.391(4) ?
C34 H34 0.9500 ?
C35 C36 1.385(4) ?
C35 H35 0.9500 ?
C36 C37 1.468(4) ?
C37 C38 1.386(4) ?
C38 C39 1.407(4) ?
C38 H38 0.9500 ?
C39 C40 1.467(4) ?
C40 C45 1.390(4) ?
C40 C41 1.395(4) ?
C41 C42 1.379(4) ?
C41 H41 0.9500 ?
C42 C43 1.385(4) ?
C42 H42 0.9500 ?
C43 C44 1.378(4) ?
C43 H43 0.9500 ?
C44 C45 1.381(4) ?
C44 H44 0.9500 ?
C45 H45 0.9500 ?
C46 C47 1.501(4) ?
C46 H46A 0.9900 ?
C46 H46B 0.9900 ?
C47 C48 1.517(4) ?
C47 H47A 0.9900 ?
C47 H47B 0.9900 ?
C48 C49 1.521(4) ?
C48 H48A 0.9900 ?
C48 H48B 0.9900 ?
C49 H49A 0.9900 ?
C49 H49B 0.9900 ?
C50 H50A 0.9900 ?
C50 H50B 0.9900 ?
C52 C53 1.503(4) ?
C52 H52A 0.9900 ?
C52 H52B 0.9900 ?
C53 H53A 0.9900 ?
C53 H53B 0.9900 ?
C54 C55 1.513(5) ?
C54 H54A 0.9900 ?
C54 H54B 0.9900 ?
C55 C56 1.513(5) ?
C55 H55A 0.9900 ?
C55 H55B 0.9900 ?
C56 C57 1.460(5) ?
C56 H56A 0.9900 ?
C56 H56B 0.9900 ?
C57 H57A 0.9900 ?
C57 H57B 0.9900 ?

loop_
_geom_hbond_atom_site_label_D
_geom_hbond_atom_site_label_H
_geom_hbond_atom_site_label_A
_geom_hbond_distance_DH
_geom_hbond_distance_HA
_geom_hbond_distance_DA
_geom_hbond_angle_DHA
C1 H1 O3 0.95 2.77 3.704(4) 168.2
C16 H16 N2 0.95 2.79 3.690(4) 157.3
C30 H30 N5 0.95 2.81 3.734(4) 163.2
C31 H31 O2 0.95 2.70 3.617(5) 163.0
